data_8100416
loop_
_publ_author_name
'Xie, Qin-Xing'
'Nesper, Reinhard'

_publ_section_title
;
Crystal structure of distrontium lithium magnesium trisilicide, 
Sr~2~(Li~x~Mg~2-x~)Si~3~ (x = 1)
;
_journal_issue 3
_journal_name_full 'Zeitschrift f\"ur Kristallographie - New Crystal Structures'
_journal_page_first 289
_journal_page_last 290
_journal_volume 218
_journal_year 2003
_chemical_formula_structural 'Sr2 Li Mg Si3'
_chemical_formula_sum 'Li Mg Si3 Sr2'
_chemical_formula_weight 290.80
_space_group_IT_number 63
_symmetry_cell_setting orthorhombic
_symmetry_space_group_name_Hall '-C 2c 2'
_symmetry_space_group_name_H-M 'C m c m'
_cell_angle_alpha 90.00
_cell_angle_beta 90.00
_cell_angle_gamma 90.00
_cell_formula_units_Z 4
_cell_length_a 4.6179(5)
_cell_length_b 19.488(2)
_cell_length_c 7.1618(8)
_cell_measurement_temperature 293(2)
_cell_volume 644.53(12)
_diffrn_ambient_temperature 293(2)
_exptl_crystal_density_diffrn 2.997
_cod_original_formula_sum 'Li1 Mg1 Si3 Sr2'
_cod_database_code 8100416

loop_
_symmetry_equiv_pos_as_xyz
'x, y, z'
'-x, -y, z+1/2'
'-x, y, -z+1/2'
'x, -y, -z'
'x+1/2, y+1/2, z'
'-x+1/2, -y+1/2, z+1/2'
'-x+1/2, y+1/2, -z+1/2'
'x+1/2, -y+1/2, -z'
'-x, -y, -z'
'x, y, -z-1/2'
'x, -y, z-1/2'
'-x, y, z'
'-x+1/2, -y+1/2, -z'
'x+1/2, y+1/2, -z-1/2'
'x+1/2, -y+1/2, z-1/2'
'-x+1/2, y+1/2, z'

loop_
_atom_site_label
_atom_site_type_symbol
_atom_site_fract_x
_atom_site_fract_y
_atom_site_fract_z
_atom_site_U_iso_or_equiv
_atom_site_adp_type
_atom_site_occupancy
_atom_site_symmetry_multiplicity
_atom_site_calc_flag
_atom_site_refinement_flags
_atom_site_disorder_assembly
_atom_site_disorder_group
Sr1 Sr 0.0000 0.34517(3) 0.2500 0.02115(16) Uani 1 4 d S . .
Sr2 Sr 0.0000 0.55585(3) 0.2500 0.01243(13) Uani 1 4 d S . .
Si1 Si 0.0000 0.05282(5) 0.58344(15) 0.0128(2) Uani 1 8 d S . .
Si2 Si 0.0000 0.72110(8) 0.2500 0.0124(3) Uani 1 4 d S . .
Mg1 Mg 0.0000 0.19064(12) 0.0529(3) 0.0152(8) Uani 0.502(8) 8 d SP . .
Li1 Li 0.0000 0.19064(12) 0.0529(3) 0.0152(8) Uani 0.498(8) 8 d SP . .

loop_
_atom_site_aniso_label
_atom_site_aniso_U_11
_atom_site_aniso_U_22
_atom_site_aniso_U_33
_atom_site_aniso_U_23
_atom_site_aniso_U_13
_atom_site_aniso_U_12
Sr1 0.0140(3) 0.0144(3) 0.0350(4) 0.000 0.000 0.000
Sr2 0.0127(2) 0.0128(3) 0.0118(2) 0.000 0.000 0.000
Si1 0.0155(5) 0.0126(5) 0.0101(5) 0.0005(4) 0.000 0.000
Si2 0.0120(7) 0.0134(7) 0.0117(7) 0.000 0.000 0.000
Mg1 0.0162(13) 0.0168(13) 0.0126(13) -0.0017(9) 0.000 0.000
Li1 0.0162(13) 0.0168(13) 0.0126(13) -0.0017(9) 0.000 0.000

loop_
_geom_bond_atom_site_label_1
_geom_bond_atom_site_label_2
_geom_bond_distance
_geom_bond_site_symmetry_2
_geom_bond_publ_flag
Sr1 Li1 3.2440(16) 6 ?
Sr1 Mg1 3.2440(16) 6 ?
Sr1 Li1 3.2440(16) 6_455 ?
Sr1 Mg1 3.2440(16) 6_455 ?
Sr1 Li1 3.2441(16) 13_455 ?
Sr1 Mg1 3.2441(16) 13_455 ?
Sr1 Li1 3.2441(16) 13 ?
Sr1 Mg1 3.2441(16) 13 ?
Sr1 Si1 3.2720(9) 13_556 ?
Sr1 Si1 3.2720(9) 13_456 ?
Sr1 Si1 3.2721(9) 6_554 ?
Sr1 Si1 3.2721(9) 6_454 ?
Sr2 Si2 3.2206(17) . ?
Sr2 Si1 3.3222(8) 5 ?
Sr2 Si1 3.3222(8) 5_455 ?
Sr2 Si1 3.3223(8) 14_456 ?
Sr2 Si1 3.3223(8) 14_556 ?
Sr2 Si1 3.3524(9) 13_456 ?
Sr2 Si1 3.3524(9) 13_556 ?
Sr2 Si1 3.3525(9) 6_454 ?
Sr2 Si1 3.3525(9) 6_554 ?
Sr2 Li1 3.7715(19) 14_556 ?
Sr2 Mg1 3.7715(19) 14_556 ?
Sr2 Li1 3.7715(19) 14_456 ?
Si1 Si1 2.380(2) 9_556 ?
Si1 Si1 2.386(2) 10_557 ?
Si1 Li1 2.858(3) 10_556 ?
Si1 Mg1 2.858(3) 10_556 ?
Si1 Sr1 3.2721(9) 13_556 ?
Si1 Sr1 3.2721(9) 13_456 ?
Si1 Sr2 3.3223(8) 5_445 ?
Si1 Sr2 3.3223(8) 5_545 ?
Si1 Sr2 3.3524(9) 13_456 ?
Si1 Sr2 3.3524(9) 13_556 ?
Si2 Li1 2.768(3) 2_565 ?
Si2 Mg1 2.768(3) 2_565 ?
Si2 Li1 2.768(3) 9_565 ?
Si2 Mg1 2.768(3) 9_565 ?
Si2 Li1 2.7707(13) 14_556 ?
Si2 Mg1 2.7707(13) 14_556 ?
Si2 Li1 2.7707(13) 14_456 ?
Si2 Mg1 2.7707(13) 14_456 ?
Si2 Li1 2.7707(13) 5_455 ?
Si2 Mg1 2.7707(13) 5_455 ?
Si2 Mg1 2.7707(13) 5 ?
Si2 Li1 2.7707(13) 5 ?
Mg1 Si2 2.768(3) 9_565 ?
Mg1 Si2 2.7707(13) 5_545 ?
Mg1 Si2 2.7707(13) 5_445 ?
Mg1 Li1 2.823(5) 10_556 ?
Mg1 Mg1 2.823(5) 10_556 ?
Mg1 Si1 2.858(3) 10_556 ?
Mg1 Sr1 3.2440(16) 13_455 ?
Mg1 Sr1 3.2440(16) 13 ?
Mg1 Li1 3.355(3) 13 ?
Mg1 Mg1 3.355(3) 13 ?
Mg1 Mg1 3.355(3) 13_455 ?
